data_7053945
loop_
_publ_author_name
'Saraswatula, Viswanadha G.'
'Saha, Binoy K.'

_publ_section_title
;
 The effect of temperature on interhalogen interactions in a series of
 isostructural organic systems
;
_journal_issue 3
_journal_name_full 'New Journal of Chemistry'
_journal_page_first 897
_journal_paper_doi 10.1039/c3nj01395b
_journal_volume 38
_journal_year 2014
_chemical_formula_moiety 'C33 H33 I3 O3, C4 H8 O2'
_chemical_formula_sum 'C37 H41 I3 O5'
_chemical_formula_weight 946.40
_chemical_name_common 'I-ea, 154 K'
_chemical_name_systematic
;
2,4,6-triethyl-1,3,5-tris(4-iodophenoxy)methylbenzene, ethyl acetate 
;
_space_group_crystal_system triclinic
_space_group_IT_number 2
_space_group_name_Hall '-P 1'
_space_group_name_H-M_alt 'P -1'
_symmetry_space_group_name_Hall '-P 1'
_symmetry_space_group_name_H-M 'P -1'
_atom_sites_solution_hydrogens geom
_atom_sites_solution_primary direct
_atom_sites_solution_secondary difmap
_audit_creation_date 2013-12-24
_audit_creation_method
;
Olex2 1.2
(compiled 2013.11.15 svn.r2834 for OlexSys, GUI svn.r4720)
;
_cell_angle_alpha 111.319(7)
_cell_angle_beta 94.776(5)
_cell_angle_gamma 91.678(6)
_cell_formula_units_Z 2
_cell_length_a 9.8405(7)
_cell_length_b 13.2389(11)
_cell_length_c 15.5067(10)
_cell_measurement_reflns_used 5387
_cell_measurement_temperature 154(2)
_cell_measurement_theta_max 29.1672
_cell_measurement_theta_min 3.7537
_cell_volume 1871.5(3)
_computing_cell_refinement
;
CrysAlisPro, Agilent Technologies,
Version 1.171.36.21 (release 14-08-2012 CrysAlis171 .NET)
(compiled Sep 14 2012,17:21:16)
;
_computing_data_collection
;
CrysAlisPro, Agilent Technologies,
Version 1.171.36.21 (release 14-08-2012 CrysAlis171 .NET)
(compiled Sep 14 2012,17:21:16)
;
_computing_data_reduction
;
CrysAlisPro, Agilent Technologies,
Version 1.171.36.21 (release 14-08-2012 CrysAlis171 .NET)
(compiled Sep 14 2012,17:21:16)
;
_computing_molecular_graphics 'Olex2 (Dolomanov et al., 2009)'
_computing_publication_material 'Olex2 (Dolomanov et al., 2009)'
_computing_structure_refinement 'ShelXL (Sheldrick, 2008)'
_computing_structure_solution 'ShelXS (Sheldrick, 2008)'
_diffrn_ambient_temperature 154(2)
_diffrn_detector_area_resol_mean 15.9821
_diffrn_measured_fraction_theta_full 0.992
_diffrn_measured_fraction_theta_max 0.843
_diffrn_measurement_device_type 'Xcalibur, Eos'
_diffrn_measurement_method '\w scans'
_diffrn_orient_matrix_UB_11 -0.0642979000
_diffrn_orient_matrix_UB_12 0.0050189000
_diffrn_orient_matrix_UB_13 0.0182149000
_diffrn_orient_matrix_UB_21 0.0322000000
_diffrn_orient_matrix_UB_22 0.0318123000
_diffrn_orient_matrix_UB_23 0.0447959000
_diffrn_orient_matrix_UB_31 -0.0090750000
_diffrn_orient_matrix_UB_32 0.0477927000
_diffrn_orient_matrix_UB_33 -0.0098632000
_diffrn_radiation_monochromator graphite
_diffrn_radiation_type MoK\a
_diffrn_radiation_wavelength 0.71073
_diffrn_reflns_av_R_equivalents 0.0000
_diffrn_reflns_av_unetI/netI 0.0629
_diffrn_reflns_limit_h_max 12
_diffrn_reflns_limit_h_min -13
_diffrn_reflns_limit_k_max 16
_diffrn_reflns_limit_k_min -17
_diffrn_reflns_limit_l_max 20
_diffrn_reflns_limit_l_min 0
_diffrn_reflns_number 8576
_diffrn_reflns_theta_full 25.00
_diffrn_reflns_theta_max 29.23
_diffrn_reflns_theta_min 3.76
_diffrn_source 'Enhance (Mo) X-ray Source'
_exptl_absorpt_coefficient_mu 2.544
_exptl_absorpt_correction_T_max 1.00000
_exptl_absorpt_correction_T_min 0.45861
_exptl_absorpt_correction_type multi-scan
_exptl_absorpt_process_details
;
CrysAlisPro, Agilent Technologies,
Version 1.171.36.21 (release 14-08-2012 CrysAlis171 .NET)
(compiled Sep 14 2012,17:21:16)
Empirical absorption correction using spherical harmonics,
 implemented in SCALE3 ABSPACK scaling algorithm.
;
_exptl_crystal_colour colourless
_exptl_crystal_colour_primary colourless
_exptl_crystal_density_diffrn 1.679
_exptl_crystal_density_method 'not measured'
_exptl_crystal_description block
_exptl_crystal_F_000 924
_exptl_crystal_size_max 0.45
_exptl_crystal_size_mid 0.4
_exptl_crystal_size_min 0.2
_platon_squeeze_details
;
;
_refine_diff_density_max 1.456
_refine_diff_density_min -1.194
_refine_diff_density_rms 0.129
_refine_ls_extinction_method none
_refine_ls_goodness_of_fit_ref 1.007
_refine_ls_hydrogen_treatment constr
_refine_ls_matrix_type full
_refine_ls_number_parameters 416
_refine_ls_number_reflns 8576
_refine_ls_number_restraints 30
_refine_ls_restrained_S_all 1.006
_refine_ls_R_factor_all 0.0753
_refine_ls_R_factor_gt 0.0493
_refine_ls_shift/su_max 0.001
_refine_ls_shift/su_mean 0.000
_refine_ls_structure_factor_coef Fsqd
_refine_ls_weighting_details 'calc w=1/[\s^2^(Fo^2^)+(0.0660P)^2^+0.0000P] where P=(Fo^2^+2Fc^2^)/3'
_refine_ls_weighting_scheme calc
_refine_ls_wR_factor_gt 0.1219
_refine_ls_wR_factor_ref 0.1368
_reflns_number_gt 5936
_reflns_number_total 8576
_reflns_threshold_expression >2sigma(I)
_cod_data_source_file c3nj01395b_2.txt
_cod_data_source_block I-ea-154K
_cod_original_cell_volume 1871.5(2)
_cod_database_code 7053945

loop_
_space_group_symop_id
_space_group_symop_operation_xyz
1 'x, y, z'
2 '-x, -y, -z'

loop_
_atom_site_label
_atom_site_type_symbol
_atom_site_fract_x
_atom_site_fract_y
_atom_site_fract_z
_atom_site_U_iso_or_equiv
_atom_site_adp_type
_atom_site_occupancy
_atom_site_symmetry_multiplicity
_atom_site_calc_flag
_atom_site_disorder_assembly
_atom_site_disorder_group
_atom_site_refinement_flags_posn
I2 I 1.00055(4) 0.14020(3) 0.97657(2) 0.04968(13) Uani 1 1 d . . .
I1 I 1.70937(4) 0.03683(3) 0.12839(2) 0.04923(13) Uani 1 1 d . . .
I3B I 0.5108(8) 0.9575(6) 0.3315(6) 0.0850(15) Uani 0.515(11) 1 d A 1 .
O2A O 0.9658(11) 0.2809(8) 0.6359(7) 0.040(3) Uiso 0.485(11) 1 d A 2 .
C9 C 1.2919(5) 0.1128(4) 0.1863(3) 0.0344(10) Uani 1 1 d . . .
H9 H 1.2033 0.0845 0.1563 0.041 Uiso 1 1 calc . . R
O3B O 0.6820(12) 0.5306(11) 0.3670(9) 0.031(3) Uiso 0.515(11) 1 d A 1 .
C8 C 1.3067(5) 0.1975(3) 0.2709(3) 0.0306(10) Uani 1 1 d . . .
C15 C 0.9526(5) 0.2517(4) 0.7107(3) 0.0385(11) Uani 1 1 d . . .
C19 C 0.8586(5) 0.1644(4) 0.8056(4) 0.0408(12) Uani 1 1 d . . .
H19 H 0.7852 0.1259 0.8188 0.049 Uiso 1 1 calc A . R
C18 C 0.9793(5) 0.1896(4) 0.8626(3) 0.0366(11) Uani 1 1 d A . .
C10 C 1.4078(5) 0.0685(4) 0.1445(3) 0.0373(11) Uani 1 1 d . . .
H10 H 1.3985 0.0096 0.0863 0.045 Uiso 1 1 calc . . R
C12 C 1.5508(5) 0.1971(4) 0.2733(4) 0.0409(11) Uani 1 1 d . . .
H12 H 1.6393 0.2262 0.3029 0.049 Uiso 1 1 calc . . R
C13 C 1.4370(5) 0.2402(4) 0.3143(3) 0.0373(11) Uani 1 1 d . . .
H13 H 1.4466 0.2993 0.3724 0.045 Uiso 1 1 calc . . R
C20 C 0.8437(5) 0.1948(4) 0.7290(4) 0.0429(12) Uani 1 1 d A . .
H20 H 0.7605 0.1773 0.6894 0.052 Uiso 1 1 calc . . R
C22B C 0.6623(15) 0.6224(11) 0.3582(9) 0.033(4) Uiso 0.515(11) 1 d A 1 .
C27B C 0.7038(12) 0.7216(8) 0.4262(9) 0.032(3) Uiso 0.515(11) 1 d A 1 .
H27B H 0.7631 0.7261 0.4792 0.039 Uiso 0.515(11) 1 calc A 1 R
C23B C 0.5791(14) 0.6156(12) 0.2812(9) 0.039(4) Uiso 0.515(11) 1 d A 1 .
H23B H 0.5519 0.5464 0.2349 0.047 Uiso 0.515(11) 1 calc A 1 R
C11 C 1.5363(5) 0.1107(4) 0.1884(3) 0.0358(10) Uani 1 1 d . . .
C16 C 1.0720(5) 0.2775(4) 0.7688(4) 0.0420(12) Uani 1 1 d A . .
H16 H 1.1449 0.3168 0.7559 0.050 Uiso 1 1 calc . . R
C25B C 0.5711(10) 0.8062(9) 0.3374(8) 0.031(2) Uiso 0.515(11) 1 d A 1 .
C26B C 0.6571(10) 0.8156(8) 0.4159(8) 0.034(3) Uiso 0.515(11) 1 d A 1 .
H26B H 0.6840 0.8851 0.4620 0.041 Uiso 0.515(11) 1 calc A 1 R
O1 O 1.1989(3) 0.2455(2) 0.3196(2) 0.0370(7) Uani 1 1 d A . .
C2 C 0.9441(5) 0.2243(4) 0.4203(3) 0.0357(11) Uani 1 1 d . . .
C1 C 0.9698(5) 0.2655(4) 0.3515(3) 0.0333(10) Uani 1 1 d A . .
C28 C 1.0065(5) 0.1217(4) 0.4218(3) 0.0357(11) Uani 1 1 d A . .
H28A H 1.0288 0.1289 0.4873 0.043 Uiso 1 1 calc . . R
H28B H 1.0931 0.1140 0.3925 0.043 Uiso 1 1 calc . . R
C21B C 0.7780(15) 0.5280(16) 0.4378(13) 0.031(3) Uani 0.515(11) 1 d A 1 .
H21A H 0.7392 0.5587 0.4982 0.037 Uiso 0.515(11) 1 calc A 1 R
H21B H 0.8603 0.5743 0.4405 0.037 Uiso 0.515(11) 1 calc A 1 R
C7 C 1.0606(4) 0.2049(4) 0.2779(3) 0.0326(10) Uani 1 1 d . . .
H7A H 1.0483 0.1255 0.2626 0.039 Uiso 1 1 calc A . R
H7B H 1.0398 0.2201 0.2204 0.039 Uiso 1 1 calc . . R
C32 C 0.9462(5) 0.4084(4) 0.2780(3) 0.0402(11) Uani 1 1 d A . .
H32A H 1.0363 0.3867 0.2559 0.048 Uiso 1 1 calc . . R
H32B H 0.9494 0.4887 0.3050 0.048 Uiso 1 1 calc . . R
C6 C 0.9196(5) 0.3638(4) 0.3531(3) 0.0343(10) Uani 1 1 d . . .
C33 C 0.8359(5) 0.3670(5) 0.1953(3) 0.0443(12) Uani 1 1 d . . .
H33A H 0.8594 0.3943 0.1472 0.066 Uiso 1 1 calc A . GR
H33B H 0.7476 0.3928 0.2161 0.066 Uiso 1 1 calc . . GR
H33C H 0.8303 0.2874 0.1697 0.066 Uiso 1 1 calc . . GR
C3B C 0.8378(13) 0.2729(9) 0.4836(8) 0.029(2) Uani 0.515(11) 1 d A 1 .
C29 C 0.9138(5) 0.0191(4) 0.3717(4) 0.0430(12) Uani 1 1 d . . .
H29A H 0.8913 0.0112 0.3067 0.065 Uiso 1 1 calc A . GR
H29B H 0.8296 0.0244 0.4023 0.065 Uiso 1 1 calc . . GR
H29C H 0.9609 -0.0443 0.3739 0.065 Uiso 1 1 calc . . GR
C5B C 0.8185(13) 0.4166(13) 0.4240(11) 0.020(2) Uani 0.515(11) 1 d A 1 .
C14B C 0.8139(15) 0.2334(10) 0.5603(8) 0.028(2) Uani 0.515(11) 1 d A 1 .
H14A H 0.8128 0.1531 0.5376 0.034 Uiso 0.515(11) 1 calc A 1 R
H14B H 0.7253 0.2562 0.5846 0.034 Uiso 0.515(11) 1 calc A 1 R
C4A C 0.8445(14) 0.3900(10) 0.5002(8) 0.032(3) Uani 0.485(11) 1 d A 2 .
C30A C 0.7708(10) 0.4565(8) 0.5819(7) 0.035(3) Uani 0.485(11) 1 d A 2 .
H30A H 0.7923 0.4326 0.6348 0.042 Uiso 0.485(11) 1 calc A 2 R
H30B H 0.8019 0.5341 0.6020 0.042 Uiso 0.485(11) 1 calc A 2 R
C30B C 0.6634(12) 0.4107(10) 0.5436(9) 0.028(3) Uani 0.515(11) 1 d A 1 .
H30C H 0.6061 0.3486 0.5448 0.034 Uiso 0.515(11) 1 calc A 1 R
H30D H 0.6051 0.4510 0.5138 0.034 Uiso 0.515(11) 1 calc A 1 R
C31B C 0.7066(10) 0.4847(7) 0.6428(7) 0.038(3) Uani 0.515(11) 1 d A 1 .
H31A H 0.7612 0.5480 0.6432 0.058 Uiso 0.515(11) 1 calc A 1 GR
H31B H 0.7613 0.4453 0.6744 0.058 Uiso 0.515(11) 1 calc A 1 GR
H31C H 0.6253 0.5089 0.6753 0.058 Uiso 0.515(11) 1 calc A 1 GR
C17 C 1.0883(5) 0.2479(4) 0.8447(4) 0.0423(12) Uani 1 1 d . . .
H17 H 1.1714 0.2663 0.8845 0.051 Uiso 1 1 calc A . R
C4B C 0.7758(11) 0.3663(8) 0.4833(7) 0.023(2) Uani 0.515(11) 1 d A 1 .
C24B C 0.5344(11) 0.7074(9) 0.2698(8) 0.036(3) Uiso 0.515(11) 1 d A 1 .
H24B H 0.4783 0.7021 0.2152 0.043 Uiso 0.515(11) 1 calc A 1 R
C31A C 0.6213(15) 0.4430(13) 0.5551(12) 0.043(4) Uani 0.485(11) 1 d A 2 .
H31D H 0.5991 0.4758 0.5087 0.065 Uiso 0.485(11) 1 calc A 2 GR
H31E H 0.5736 0.4788 0.6102 0.065 Uiso 0.485(11) 1 calc A 2 GR
H31F H 0.5925 0.3654 0.5287 0.065 Uiso 0.485(11) 1 calc A 2 GR
C3A C 0.8833(13) 0.2857(11) 0.4940(10) 0.027(3) Uiso 0.485(11) 1 d A 2 .
C5A C 0.8702(14) 0.4278(15) 0.4269(13) 0.026(3) Uani 0.485(11) 1 d A 2 .
C21A C 0.8259(16) 0.5406(14) 0.4355(12) 0.022(3) Uani 0.485(11) 1 d A 2 .
H21C H 0.7940 0.5775 0.4976 0.027 Uiso 0.485(11) 1 calc A 2 R
H21D H 0.9050 0.5849 0.4297 0.027 Uiso 0.485(11) 1 calc A 2 R
O3A O 0.7190(14) 0.5324(11) 0.3651(10) 0.039(3) Uani 0.485(11) 1 d A 2 .
C22A C 0.6596(15) 0.6384(11) 0.3729(9) 0.031(4) Uiso 0.485(11) 1 d A 2 .
C27A C 0.6905(12) 0.7342(8) 0.4485(9) 0.028(3) Uiso 0.485(11) 1 d A 2 .
H27A H 0.7415 0.7331 0.5029 0.034 Uiso 0.485(11) 1 calc A 2 R
C26A C 0.6477(10) 0.8325(8) 0.4457(8) 0.026(2) Uiso 0.485(11) 1 d A 2 .
H26A H 0.6717 0.8984 0.4971 0.031 Uiso 0.485(11) 1 calc A 2 R
C25A C 0.5708(9) 0.8332(8) 0.3684(7) 0.025(2) Uiso 0.485(11) 1 d A 2 .
C24A C 0.5337(11) 0.7392(9) 0.2934(8) 0.030(3) Uiso 0.485(11) 1 d A 2 .
H24A H 0.4795 0.7410 0.2404 0.037 Uiso 0.485(11) 1 calc A 2 R
C23A C 0.5767(15) 0.6414(12) 0.2963(10) 0.041(4) Uiso 0.485(11) 1 d A 2 .
H23A H 0.5495 0.5756 0.2455 0.049 Uiso 0.485(11) 1 calc A 2 R
I3A I 0.5050(9) 0.9753(5) 0.3549(5) 0.0640(8) Uani 0.485(11) 1 d A 2 .
C14A C 0.8585(15) 0.2446(14) 0.5695(12) 0.037(4) Uiso 0.485(11) 1 d A 2 .
H14C H 0.7728 0.2716 0.5963 0.044 Uiso 0.485(11) 1 calc A 2 R
H14D H 0.8500 0.1642 0.5443 0.044 Uiso 0.485(11) 1 calc A 2 R
O2B O 0.9292(10) 0.2831(7) 0.6347(6) 0.034(2) Uiso 0.515(11) 1 d A 1 .

loop_
_atom_site_aniso_label
_atom_site_aniso_U_11
_atom_site_aniso_U_22
_atom_site_aniso_U_33
_atom_site_aniso_U_23
_atom_site_aniso_U_13
_atom_site_aniso_U_12
I2 0.0551(2) 0.0653(3) 0.0402(2) 0.03112(18) 0.01070(16) 0.01127(18)
I1 0.0360(2) 0.0651(3) 0.0452(2) 0.01869(18) 0.00303(15) 0.00514(16)
I3B 0.0369(8) 0.087(3) 0.178(5) 0.106(3) -0.003(3) 0.0067(19)
C9 0.029(3) 0.036(3) 0.038(3) 0.016(2) -0.0075(19) -0.001(2)
C8 0.031(2) 0.027(2) 0.034(2) 0.0135(19) -0.0068(19) -0.0025(18)
C15 0.050(3) 0.034(3) 0.040(3) 0.021(2) 0.019(2) 0.012(2)
C19 0.038(3) 0.052(3) 0.047(3) 0.033(3) 0.014(2) 0.006(2)
C18 0.039(3) 0.044(3) 0.037(3) 0.024(2) 0.014(2) 0.010(2)
C10 0.039(3) 0.039(3) 0.033(3) 0.013(2) -0.003(2) 0.004(2)
C12 0.035(3) 0.045(3) 0.046(3) 0.022(2) -0.001(2) -0.005(2)
C13 0.037(3) 0.034(3) 0.037(3) 0.012(2) -0.008(2) -0.009(2)
C20 0.036(3) 0.057(3) 0.049(3) 0.035(3) 0.008(2) 0.004(2)
C11 0.033(3) 0.039(3) 0.041(3) 0.021(2) 0.001(2) 0.000(2)
C16 0.044(3) 0.038(3) 0.049(3) 0.020(2) 0.014(2) -0.005(2)
O1 0.0300(18) 0.0364(18) 0.0385(19) 0.0089(14) -0.0039(14) -0.0078(14)
C2 0.043(3) 0.030(2) 0.038(3) 0.019(2) -0.001(2) 0.001(2)
C1 0.038(3) 0.031(2) 0.031(3) 0.013(2) -0.001(2) 0.001(2)
C28 0.038(3) 0.032(2) 0.041(3) 0.018(2) -0.002(2) 0.004(2)
C21B 0.026(8) 0.040(8) 0.041(6) 0.028(5) 0.013(7) -0.002(6)
C7 0.030(2) 0.032(2) 0.033(3) 0.0107(19) -0.0044(19) -0.0030(19)
C32 0.040(3) 0.044(3) 0.044(3) 0.026(2) 0.001(2) -0.002(2)
C6 0.039(3) 0.032(2) 0.034(3) 0.016(2) -0.004(2) 0.002(2)
C33 0.043(3) 0.066(3) 0.028(3) 0.022(2) 0.002(2) 0.010(3)
C3B 0.023(6) 0.032(6) 0.041(6) 0.024(5) 0.001(5) -0.002(5)
C29 0.044(3) 0.032(3) 0.052(3) 0.015(2) -0.002(2) 0.004(2)
C5B 0.017(7) 0.017(5) 0.031(5) 0.013(4) 0.011(6) -0.001(6)
C14B 0.024(6) 0.029(6) 0.031(6) 0.013(4) -0.005(5) 0.002(5)
C4A 0.031(7) 0.037(6) 0.031(6) 0.013(5) 0.007(5) 0.003(5)
C30A 0.029(6) 0.044(6) 0.039(6) 0.023(5) 0.005(4) 0.009(4)
C30B 0.019(7) 0.028(6) 0.046(6) 0.021(5) 0.008(5) 0.015(4)
C31B 0.041(6) 0.030(5) 0.046(6) 0.014(4) 0.014(5) 0.000(4)
C17 0.034(3) 0.051(3) 0.045(3) 0.021(2) 0.004(2) -0.003(2)
C4B 0.019(5) 0.020(5) 0.031(5) 0.010(4) 0.000(4) 0.000(4)
C31A 0.019(8) 0.049(10) 0.070(9) 0.030(8) 0.013(6) 0.015(5)
C5A 0.015(7) 0.029(6) 0.042(6) 0.021(5) 0.009(7) -0.003(6)
C21A 0.028(8) 0.016(5) 0.029(6) 0.013(4) 0.006(6) -0.003(6)
O3A 0.034(7) 0.038(5) 0.058(6) 0.031(4) 0.010(6) 0.010(5)
I3A 0.0437(15) 0.0549(10) 0.1117(17) 0.0559(11) -0.0085(10) 0.0045(7)

loop_
_atom_type_symbol
_atom_type_description
_atom_type_scat_dispersion_real
_atom_type_scat_dispersion_imag
_atom_type_scat_source
C C 0.0033 0.0016 'International Tables Vol C Tables 4.2.6.8 and 6.1.1.4'
H H 0.0000 0.0000 'International Tables Vol C Tables 4.2.6.8 and 6.1.1.4'
O O 0.0106 0.0060 'International Tables Vol C Tables 4.2.6.8 and 6.1.1.4'
I I -0.4742 1.8119 'International Tables Vol C Tables 4.2.6.8 and 6.1.1.4'

loop_
_geom_angle_atom_site_label_1
_geom_angle_atom_site_label_2
_geom_angle_atom_site_label_3
_geom_angle
C14A O2A C15 113.5(10)
C8 C9 H9 120.2
C8 C9 C10 119.6(4)
C10 C9 H9 120.2
C22B O3B C21B 118.8(13)
C9 C8 C13 120.2(4)
C9 C8 O1 124.4(4)
O1 C8 C13 115.4(4)
O2A C15 C20 129.3(6)
O2A C15 C16 110.4(6)
O2A C15 O2B 15.1(6)
C16 C15 C20 120.1(4)
C16 C15 O2B 123.7(6)
O2B C15 C20 116.2(6)
C18 C19 H19 119.9
C18 C19 C20 120.2(4)
C20 C19 H19 119.9
C19 C18 I2 119.5(3)
C19 C18 C17 120.6(4)
C17 C18 I2 119.9(4)
C9 C10 H10 120.1
C11 C10 C9 119.7(4)
C11 C10 H10 120.1
C13 C12 H12 120.1
C13 C12 C11 119.7(5)
C11 C12 H12 120.1
C8 C13 H13 119.9
C12 C13 C8 120.2(5)
C12 C13 H13 119.9
C15 C20 H20 120.4
C19 C20 C15 119.1(5)
C19 C20 H20 120.4
O3B C22B C27B 123.8(12)
O3B C22B C23B 114.8(12)
C23B C22B C27B 120.8(12)
C22B C27B H27B 120.6
C22B C27B C26B 118.8(11)
C26B C27B H27B 120.6
C22B C23B H23B 119.6
C22B C23B C24B 120.8(13)
C24B C23B H23B 119.6
C10 C11 I1 119.1(4)
C10 C11 C12 120.5(5)
C12 C11 I1 120.3(4)
C15 C16 H16 119.3
C17 C16 C15 121.5(4)
C17 C16 H16 119.3
C26B C25B I3B 114.5(7)
C24B C25B I3B 124.5(7)
C24B C25B C26B 121.0(9)
C27B C26B H26B 120.4
C25B C26B C27B 119.1(10)
C25B C26B H26B 120.4
C8 O1 C7 118.0(3)
C1 C2 C28 120.9(4)
C1 C2 C3B 118.9(5)
C3B C2 C28 119.6(5)
C3A C2 C1 119.1(7)
C3A C2 C28 119.0(7)
C3A C2 C3B 18.0(7)
C2 C1 C7 118.7(4)
C6 C1 C2 121.1(4)
C6 C1 C7 120.1(4)
C2 C28 H28A 108.9
C2 C28 H28B 108.9
C2 C28 C29 113.6(4)
H28A C28 H28B 107.7
C29 C28 H28A 108.9
C29 C28 H28B 108.9
O3B C21B H21A 109.1
O3B C21B H21B 109.1
O3B C21B C5B 112.7(15)
H21A C21B H21B 107.8
C5B C21B H21A 109.1
C5B C21B H21B 109.1
O1 C7 C1 104.7(4)
O1 C7 H7A 110.8
O1 C7 H7B 110.8
C1 C7 H7A 110.8
C1 C7 H7B 110.8
H7A C7 H7B 108.9
H32A C32 H32B 107.9
C6 C32 H32A 109.2
C6 C32 H32B 109.2
C6 C32 C33 112.1(4)
C33 C32 H32A 109.2
C33 C32 H32B 109.2
C1 C6 C32 121.3(4)
C1 C6 C5B 117.8(7)
C32 C6 C5B 120.3(7)
C5A C6 C1 119.9(9)
C5A C6 C32 117.8(9)
C5A C6 C5B 18.8(8)
C32 C33 H33A 109.5
C32 C33 H33B 109.5
C32 C33 H33C 109.5
H33A C33 H33B 109.5
H33A C33 H33C 109.5
H33B C33 H33C 109.5
C2 C3B C14B 119.5(9)
C4B C3B C2 121.5(8)
C4B C3B C14B 118.2(10)
C28 C29 H29A 109.5
C28 C29 H29B 109.5
C28 C29 H29C 109.5
H29A C29 H29B 109.5
H29A C29 H29C 109.5
H29B C29 H29C 109.5
C21B C5B C6 119.7(10)
C4B C5B C21B 119.1(12)
C4B C5B C6 120.8(12)
C3B C14B H14A 110.5
C3B C14B H14B 110.5
C3B C14B O2B 106.3(10)
H14A C14B H14B 108.7
O2B C14B H14A 110.5
O2B C14B H14B 110.5
C3A C4A C30A 118.9(10)
C3A C4A C5A 119.3(12)
C5A C4A C30A 121.7(12)
C4A C30A H30A 109.7
C4A C30A H30B 109.7
H30A C30A H30B 108.2
C31A C30A C4A 109.9(11)
C31A C30A H30A 109.7
C31A C30A H30B 109.7
H30C C30B H30D 107.3
C31B C30B H30C 108.1
C31B C30B H30D 108.1
C4B C30B H30C 108.1
C4B C30B H30D 108.1
C4B C30B C31B 116.6(11)
C18 C17 H17 120.8
C16 C17 C18 118.5(5)
C16 C17 H17 120.8
C3B C4B C5B 118.7(10)
C3B C4B C30B 120.8(9)
C5B C4B C30B 120.5(10)
C23B C24B H24B 120.3
C25B C24B C23B 119.3(10)
C25B C24B H24B 120.3
C30A C31A H31D 109.5
C30A C31A H31E 109.5
C30A C31A H31F 109.5
H31D C31A H31E 109.5
H31D C31A H31F 109.5
H31E C31A H31F 109.5
C2 C3A C4A 119.5(11)
C2 C3A C14A 120.0(12)
C4A C3A C14A 120.5(12)
C6 C5A C4A 119.9(15)
C6 C5A C21A 121.9(14)
C4A C5A C21A 117.9(14)
C5A C21A H21C 109.6
C5A C21A H21D 109.6
H21C C21A H21D 108.1
O3A C21A C5A 110.5(13)
O3A C21A H21C 109.6
O3A C21A H21D 109.6
C21A O3A C22A 114.5(12)
C27A C22A O3A 123.8(11)
C27A C22A C23A 118.4(12)
C23A C22A O3A 117.7(11)
C22A C27A H27A 119.6
C22A C27A C26A 120.7(11)
C26A C27A H27A 119.6
C27A C26A H26A 120.3
C25A C26A C27A 119.3(10)
C25A C26A H26A 120.3
C26A C25A C24A 121.6(9)
C26A C25A I3A 122.8(7)
C24A C25A I3A 115.6(7)
C25A C24A H24A 120.5
C25A C24A C23A 118.9(10)
C23A C24A H24A 120.5
C22A C23A H23A 119.6
C24A C23A C22A 120.9(12)
C24A C23A H23A 119.6
O2A C14A C3A 107.9(11)
O2A C14A H14C 110.1
O2A C14A H14D 110.1
C3A C14A H14C 110.1
C3A C14A H14D 110.1
H14C C14A H14D 108.4
C15 O2B C14B 122.4(7)

loop_
_geom_bond_atom_site_label_1
_geom_bond_atom_site_label_2
_geom_bond_distance
I2 C18 2.094(4)
I1 C11 2.103(5)
I3B C25B 2.137(12)
O2A C15 1.365(10)
O2A C14A 1.354(18)
C9 H9 0.9500
C9 C8 1.375(6)
C9 C10 1.396(7)
O3B C22B 1.29(2)
O3B C21B 1.40(2)
C8 C13 1.397(6)
C8 O1 1.387(5)
C15 C20 1.398(7)
C15 C16 1.372(7)
C15 O2B 1.390(10)
C19 H19 0.9500
C19 C18 1.375(7)
C19 C20 1.385(6)
C18 C17 1.407(6)
C10 H10 0.9500
C10 C11 1.382(7)
C12 H12 0.9500
C12 C13 1.370(7)
C12 C11 1.388(7)
C13 H13 0.9500
C20 H20 0.9500
C22B C27B 1.376(12)
C22B C23B 1.362(11)
C27B H27B 0.9500
C27B C26B 1.396(10)
C23B H23B 0.9500
C23B C24B 1.370(11)
C16 H16 0.9500
C16 C17 1.370(7)
C25B C26B 1.387(11)
C25B C24B 1.361(11)
C26B H26B 0.9500
O1 C7 1.456(5)
C2 C1 1.401(6)
C2 C28 1.514(6)
C2 C3B 1.491(13)
C2 C3A 1.339(15)
C1 C7 1.513(6)
C1 C6 1.399(6)
C28 H28A 0.9900
C28 H28B 0.9900
C28 C29 1.524(7)
C21B H21A 0.9900
C21B H21B 0.9900
C21B C5B 1.48(3)
C7 H7A 0.9900
C7 H7B 0.9900
C32 H32A 0.9900
C32 H32B 0.9900
C32 C6 1.521(6)
C32 C33 1.531(7)
C6 C5B 1.533(15)
C6 C5A 1.294(19)
C33 H33A 0.9800
C33 H33B 0.9800
C33 H33C 0.9800
C3B C14B 1.496(15)
C3B C4B 1.396(14)
C29 H29A 0.9800
C29 H29B 0.9800
C29 H29C 0.9800
C5B C4B 1.401(17)
C14B H14A 0.9900
C14B H14B 0.9900
C14B O2B 1.496(15)
C4A C30A 1.512(15)
C4A C3A 1.415(18)
C4A C5A 1.44(2)
C30A H30A 0.9900
C30A H30B 0.9900
C30A C31A 1.482(17)
C30B H30C 0.9900
C30B H30D 0.9900
C30B C31B 1.509(17)
C30B C4B 1.502(16)
C31B H31A 0.9800
C31B H31B 0.9800
C31B H31C 0.9800
C17 H17 0.9500
C24B H24B 0.9500
C31A H31D 0.9800
C31A H31E 0.9800
C31A H31F 0.9800
C3A C14A 1.49(2)
C5A C21A 1.53(3)
C21A H21C 0.9900
C21A H21D 0.9900
C21A O3A 1.42(2)
O3A C22A 1.50(2)
C22A C27A 1.383(12)
C22A C23A 1.398(12)
C27A H27A 0.9500
C27A C26A 1.393(10)
C26A H26A 0.9500
C26A C25A 1.367(11)
C25A C24A 1.372(11)
C25A I3A 2.082(12)
C24A H24A 0.9500
C24A C23A 1.389(12)
C23A H23A 0.9500
C14A H14C 0.9900
C14A H14D 0.9900

loop_
_geom_torsion_atom_site_label_1
_geom_torsion_atom_site_label_2
_geom_torsion_atom_site_label_3
_geom_torsion_atom_site_label_4
_geom_torsion
I2 C18 C17 C16 179.0(4)
I3B C25B C26B C27B -179.4(8)
I3B C25B C24B C23B -179.9(9)
O2A C15 C20 C19 173.3(7)
O2A C15 C16 C17 -174.3(6)
O2A C15 O2B C14B 135(3)
C9 C8 C13 C12 -0.8(7)
C9 C8 O1 C7 -1.0(6)
C9 C10 C11 I1 176.3(3)
C9 C10 C11 C12 -0.3(7)
O3B C22B C27B C26B -169.2(13)
O3B C22B C23B C24B 170.9(13)
O3B C21B C5B C6 77.5(13)
O3B C21B C5B C4B -109.6(14)
C8 C9 C10 C11 -0.4(7)
C8 O1 C7 C1 174.6(3)
C15 O2A C14A C3A 177.7(10)
C15 C16 C17 C18 0.1(8)
C19 C18 C17 C16 -0.8(8)
C18 C19 C20 C15 -0.2(8)
C10 C9 C8 C13 1.0(6)
C10 C9 C8 O1 -178.2(4)
C13 C8 O1 C7 179.8(4)
C13 C12 C11 I1 -176.1(3)
C13 C12 C11 C10 0.5(7)
C20 C15 C16 C17 0.6(8)
C20 C15 O2B C14B -17.5(11)
C20 C19 C18 I2 -178.9(4)
C20 C19 C18 C17 0.9(8)
C22B O3B C21B C5B -163.8(13)
C22B C27B C26B C25B -0.3(17)
C22B C23B C24B C25B -2(2)
C27B C22B C23B C24B 0(2)
C23B C22B C27B C26B 1(2)
C11 C12 C13 C8 0.0(7)
C16 C15 C20 C19 -0.5(8)
C16 C15 O2B C14B 165.3(8)
C26B C25B C24B C23B 2.5(16)
O1 C8 C13 C12 178.5(4)
C2 C1 C7 O1 -85.5(5)
C2 C1 C6 C32 -179.4(5)
C2 C1 C6 C5B -8.7(9)
C2 C1 C6 C5A 12.7(10)
C2 C3B C14B O2B 76.5(12)
C2 C3B C4B C5B -2.1(17)
C2 C3B C4B C30B 176.5(11)
C2 C3A C14A O2A 93.3(15)
C1 C2 C28 C29 -94.0(6)
C1 C2 C3B C14B -177.1(8)
C1 C2 C3B C4B -7.9(14)
C1 C2 C3A C4A 1.0(14)
C1 C2 C3A C14A -178.2(9)
C1 C6 C5B C21B 171.2(11)
C1 C6 C5B C4B -1.5(14)
C1 C6 C5A C4A -11.0(15)
C1 C6 C5A C21A 174.3(10)
C28 C2 C1 C7 0.5(7)
C28 C2 C1 C6 -175.9(4)
C28 C2 C3B C14B 12.0(13)
C28 C2 C3B C4B -178.8(8)
C28 C2 C3A C4A 169.7(9)
C28 C2 C3A C14A -9.5(14)
C21B O3B C22B C27B -16(2)
C21B O3B C22B C23B 172.7(13)
C21B C5B C4B C3B -166.1(12)
C21B C5B C4B C30B 15.3(18)
C7 C1 C6 C32 4.2(7)
C7 C1 C6 C5B 174.9(7)
C7 C1 C6 C5A -163.7(8)
C32 C6 C5B C21B -18.0(15)
C32 C6 C5B C4B 169.3(9)
C32 C6 C5A C4A -179.4(9)
C32 C6 C5A C21A 6.0(15)
C6 C1 C7 O1 91.0(5)
C6 C5B C4B C3B 6.7(17)
C6 C5B C4B C30B -171.9(10)
C6 C5A C21A O3A 61.0(15)
C33 C32 C6 C1 88.9(6)
C33 C32 C6 C5B -81.6(8)
C33 C32 C6 C5A -102.9(9)
C3B C2 C1 C7 -170.3(7)
C3B C2 C1 C6 13.3(9)
C3B C2 C28 C29 76.8(8)
C3B C2 C3A C4A -93(3)
C3B C2 C3A C14A 88(3)
C3B C14B O2B C15 -169.9(8)
C5B C6 C5A C4A 78(4)
C5B C6 C5A C21A -97(5)
C14B C3B C4B C5B 167.2(11)
C14B C3B C4B C30B -14.2(17)
C4A C3A C14A O2A -85.9(15)
C4A C5A C21A O3A -113.7(14)
C30A C4A C3A C2 177.5(11)
C30A C4A C3A C14A -3.3(18)
C30A C4A C5A C6 -172.2(12)
C30A C4A C5A C21A 2.6(18)
C31B C30B C4B C3B 84.7(13)
C31B C30B C4B C5B -96.7(13)
C4B C3B C14B O2B -93.1(12)
C24B C25B C26B C27B -1.5(16)
C3A C2 C1 C7 169.1(7)
C3A C2 C1 C6 -7.4(9)
C3A C2 C28 C29 97.4(8)
C3A C2 C3B C14B -81(3)
C3A C2 C3B C4B 88(3)
C3A C4A C30A C31A -96.7(13)
C3A C4A C5A C6 4.7(18)
C3A C4A C5A C21A 179.6(12)
C5A C6 C5B C21B 70(4)
C5A C6 C5B C4B -103(5)
C5A C4A C30A C31A 80.3(15)
C5A C4A C3A C2 0.5(17)
C5A C4A C3A C14A 179.7(12)
C5A C21A O3A C22A 174.7(12)
C21A O3A C22A C27A -9(2)
C21A O3A C22A C23A 166.2(14)
O3A C22A C27A C26A 170.7(12)
O3A C22A C23A C24A -171.1(12)
C22A C27A C26A C25A 2.0(17)
C27A C22A C23A C24A 4(2)
C27A C26A C25A C24A 0.5(16)
C27A C26A C25A I3A -178.4(8)
C26A C25A C24A C23A -0.6(16)
C25A C24A C23A C22A -2(2)
C23A C22A C27A C26A -4(2)
I3A C25A C24A C23A 178.4(10)
C14A O2A C15 C20 -2.8(14)
C14A O2A C15 C16 171.5(10)
C14A O2A C15 O2B -35(2)
O2B C15 C20 C19 -177.8(6)
O2B C15 C16 C17 177.7(6)

loop_
_platon_squeeze_void_nr
_platon_squeeze_void_average_x
_platon_squeeze_void_average_y
_platon_squeeze_void_average_z
_platon_squeeze_void_volume
_platon_squeeze_void_count_electrons
_platon_squeeze_void_content
1 -0.029 0.500 0.000 390 44 ' '
